data_2006808
loop_
_publ_author_name
'Parvez, Masood'
'Jeyaraj, Duraiswamy A.'
'Yadav, Veejendra K.'

_publ_section_title
;
 Oxa-thia-spiro-decene Derivatives
;
_journal_issue 12
_journal_name_full 'Acta Crystallographica Section C'
_journal_page_first 1961
_journal_page_last 1963
_journal_paper_doi 10.1107/S0108270197009591
_journal_volume 53
_journal_year 1997
_chemical_formula_analytical 'C19 H24 O4 S'
_chemical_formula_moiety 'C19 H24 O4 S'
_chemical_formula_structural 'C19 H24 O4 S'
_chemical_formula_sum 'C19 H24 O4 S'
_chemical_formula_weight 348.44
_chemical_name_systematic
;
7-(1'-2-hydroxypropyl)-6-methyl-4-oxa-1-thiaspiro[5.4]dec-6-enyl p-methoxy
benzoate
;
_space_group_IT_number 4
_symmetry_cell_setting monoclinic
_symmetry_space_group_name_Hall 'P 2yb'
_symmetry_space_group_name_H-M 'P 1 21 1'
_cell_angle_alpha 90.00
_cell_angle_beta 103.52(3)
_cell_angle_gamma 90.00
_cell_formula_units_Z 2
_cell_length_a 6.620(3)
_cell_length_b 11.322(3)
_cell_length_c 12.297(3)
_cell_measurement_reflns_used 24
_cell_measurement_temperature 200.0(10)
_cell_measurement_theta_max 12.0
_cell_measurement_theta_min 8.0
_cell_volume 896.1(5)
_computing_cell_refinement 'MSC/AFC Diffractometer Control Software'
_computing_data_collection
;MSC/AFC Diffractometer Control Software (Molecular Structure Corporation,
 1988)
;
_computing_data_reduction 'TEXSAN (Molecular Structure Corporation, 1994)'
_computing_molecular_graphics 'ORTEPII (Johnson, 1976)'
_computing_publication_material SHELXL93
_computing_structure_refinement 'SHELXL93 (Sheldrick, 1993)'
_computing_structure_solution 'SAPI91 (Fan, 1991)'
_diffrn_ambient_temperature 200.0(10)
_diffrn_measurement_device 'Rigaku AFC-6S'
_diffrn_measurement_method '\w/2\q scans'
_diffrn_radiation_monochromator graphite
_diffrn_radiation_source 'fine-focus sealed tube'
_diffrn_radiation_type 'Mo K\a'
_diffrn_radiation_wavelength 0.71069
_diffrn_reflns_av_R_equivalents 0.0
_diffrn_reflns_av_sigmaI/netI 0.0
_diffrn_reflns_limit_h_max 7
_diffrn_reflns_limit_h_min 0
_diffrn_reflns_limit_k_max 13
_diffrn_reflns_limit_k_min 0
_diffrn_reflns_limit_l_max 14
_diffrn_reflns_limit_l_min -14
_diffrn_reflns_number 1668
_diffrn_reflns_theta_max 25.0
_diffrn_reflns_theta_min 2.5
_diffrn_standards_decay_% 0.17
_diffrn_standards_interval_count 200
_diffrn_standards_number 3
_exptl_absorpt_coefficient_mu 0.200
_exptl_absorpt_correction_T_max 0.940
_exptl_absorpt_correction_T_min 0.747
_exptl_absorpt_correction_type empirical
_exptl_absorpt_process_details '\y scans of 3 reflections (North, Phillips & Mathews, 1968)'
_exptl_crystal_colour colourless
_exptl_crystal_density_diffrn 1.291
_exptl_crystal_density_meas ?
_exptl_crystal_description prismatic
_exptl_crystal_F_000 372
_exptl_crystal_size_max 0.50
_exptl_crystal_size_mid 0.33
_exptl_crystal_size_min 0.31
_refine_diff_density_max 0.299
_refine_diff_density_min -0.549
_refine_ls_abs_structure_details 'Flack (1983)'
_refine_ls_abs_structure_Flack -0.3(2)
_refine_ls_extinction_method none
_refine_ls_goodness_of_fit_all 1.128
_refine_ls_goodness_of_fit_obs 1.192
_refine_ls_hydrogen_treatment 'H atoms riding'
_refine_ls_matrix_type full
_refine_ls_number_parameters 203
_refine_ls_number_reflns 1660
_refine_ls_number_restraints 1
_refine_ls_restrained_S_all 1.515
_refine_ls_restrained_S_obs 1.192
_refine_ls_R_factor_all 0.1169
_refine_ls_R_factor_obs .0538
_refine_ls_shift/esd_max 0.000
_refine_ls_shift/esd_mean 0.000
_refine_ls_structure_factor_coef Fsqd
_refine_ls_weighting_details 'w = 1/[\s^2^(Fo^2^)+(0.0871P)^2^+0.3698P] where P=(Fo^2^+2Fc^2^)/3'
_refine_ls_weighting_scheme calc
_refine_ls_wR_factor_all 0.2320
_refine_ls_wR_factor_obs .1400
_reflns_number_observed 1038
_reflns_number_total 1668
_reflns_observed_criterion 'I > 2.0\s(I)'
_cod_data_source_file fg1317.cif
_cod_data_source_block 2
_cod_depositor_comments
;
The following automatic conversions were performed:

'_exptl_crystal_density_meas' value 'not measured' was changed to '?'
- the value is perceived as not measured.

Automatic conversion script
Id: cif_fix_values 3008 2015-01-20 13:52:24Z robertas 

The following automatic conversions were performed:

'_refine_ls_weighting_scheme' value 'calc w =
1/[\s^2^(Fo^2^)+(0.0871P)^2^+0.3698P] where P=(Fo^2^+2Fc^2^)/3' was
changed to 'calc'. New tag '_refine_ls_weighting_details' was
created. The value of the new tag was set to 'w =
1/[\s^2^(Fo^2^)+(0.0871P)^2^+0.3698P] where P=(Fo^2^+2Fc^2^)/3'.

Automatic conversion script
Id: cif_fix_values 3143 2015-03-26 13:38:13Z robertas 
;
_cod_original_sg_symbol_H-M 'P 21'
_cod_database_code 2006808

loop_
_symmetry_equiv_pos_as_xyz
'x, y, z'
'-x, y+1/2, -z'

loop_
_atom_site_aniso_label
_atom_site_aniso_U_11
_atom_site_aniso_U_22
_atom_site_aniso_U_33
_atom_site_aniso_U_12
_atom_site_aniso_U_13
_atom_site_aniso_U_23
S1 .0481(11) .0459(12) .0439(10) -.0186(11) .0009(8) -.0015(11)
O1 .037(3) .039(3) .042(3) -.006(2) .001(2) .001(3)
O2 .028(2) .040(4) .038(3) -.003(2) -.002(2) -.001(2)
O3 .054(4) .051(4) .068(4) -.006(3) -.018(3) .008(3)
O4 .032(3) .064(4) .056(3) .003(3) -.009(2) -.005(3)
C1 .049(5) .071(7) .055(6) -.012(5) -.009(4) .007(5)
C2 .047(5) .054(5) .054(5) -.010(4) .000(4) .005(5)
C3 .025(3) .029(4) .038(4) .003(3) .009(3) -.001(3)
C4 .034(4) .060(5) .041(4) .006(4) .024(3) -.002(4)
C5 .054(5) .076(7) .053(5) .027(5) .033(4) .015(5)
C6 .039(4) .064(6) .047(5) .024(4) .020(4) .010(4)
C7 .026(3) .040(4) .035(3) .003(4) .013(3) .001(4)
C8 .022(3) .040(4) .035(4) -.001(3) .009(3) -.007(3)
C9 .032(4) .067(6) .041(4) .009(4) .017(3) -.004(4)
C10 .027(3) .056(5) .030(3) -.001(4) .004(3) .003(4)
C11 .045(4) .060(6) .038(4) -.016(4) .007(4) .006(4)
C12 .043(4) .047(5) .027(3) -.005(4) .006(3) .002(4)
C13 .033(4) .039(5) .026(3) -.004(3) .005(3) .001(3)
C14 .033(4) .043(5) .035(4) -.001(3) .005(3) .004(4)
C15 .040(4) .045(5) .034(4) .004(4) .005(3) -.001(4)
C16 .032(3) .051(4) .027(3) -.003(4) .005(3) -.004(4)
C17 .040(4) .042(5) .041(4) -.015(4) .009(3) -.005(4)
C18 .036(4) .031(4) .042(4) -.004(3) .011(3) .005(3)
C19 .039(5) .070(7) .067(6) .020(5) -.012(4) -.012(5)

loop_
_atom_site_label
_atom_site_fract_x
_atom_site_fract_y
_atom_site_fract_z
_atom_site_U_iso_or_equiv
_atom_site_thermal_displace_type
_atom_site_calc_flag
_atom_site_refinement_flags
_atom_site_occupancy
_atom_site_disorder_group
_atom_site_type_symbol
S1 .5154(3) .1080(2) -.0476(2) .0476(6) Uani d . 1 . S
O1 .6769(7) .3170(5) .0097(4) .0408(13) Uani d . 1 . O
O2 1.0500(7) .0765(4) .4270(4) .0371(13) Uani d . 1 . O
O3 1.1092(9) .2690(6) .4195(5) .063(2) Uani d . 1 . O
O4 1.9595(7) .0933(6) .7297(4) .054(2) Uani d . 1 . O
C1 .4142(14) .2332(9) -.1334(8) .062(3) Uani d . 1 . C
C2 .5820(13) .3238(9) -.1071(7) .054(2) Uani d . 1 . C
C3 .7263(10) .1992(6) .0439(6) .031(2) Uani d . 1 . C
C4 .9371(11) .1610(8) .0219(6) .043(2) Uani d . 1 . C
C5 1.0000(14) .0423(9) .0722(7) .058(3) Uani d . 1 . C
C6 1.0276(12) .0452(8) .1975(6) .048(2) Uani d . 1 . C
C7 .8566(10) .1140(7) .2330(5) .0327(15) Uani d . 1 . C
C8 .7207(9) .1824(7) .1646(5) .032(2) Uani d . 1 . C
C9 .5456(11) .2484(8) .1974(7) .046(2) Uani d . 1 . C
C10 .8411(9) .0930(8) .3533(5) .038(2) Uani d . 1 . C
C11 .7265(12) -.0203(8) .3659(6) .048(2) Uani d . 1 . C
C12 1.1647(12) .1739(8) .4545(6) .039(2) Uani d . 1 . C
C13 1.3714(5) .1477(4) .5294(3) .033(2) Uani d G 1 . C
C14 1.4142(5) .0407(3) .5854(4) .037(2) Uani d G 1 . C
C15 1.6099(6) .0200(3) .6539(3) .040(2) Uani d G 1 . C
C16 1.7628(5) .1064(4) .6664(3) .037(2) Uani d G 1 . C
C17 1.7200(6) .2135(4) .6105(4) .041(2) Uani d G 1 . C
C18 1.5243(6) .2341(3) .5420(4) .036(2) Uani d G 1 . C
C19 2.0171(7) -.0177(6) .7807(5) .063(3) Uani d G 1 . C
H1A .3844 .2127 -.2104 .068(6) Uiso calc R 1 . H
H1B .2908 .2616 -.1156 .068(6) Uiso calc R 1 . H
H2A .6824 .3093 -.1495 .068(6) Uiso calc R 1 . H
H2B .5254 .4003 -.1254 .068(6) Uiso calc R 1 . H
H4A .9267 .1579 -.0564 .068(6) Uiso calc R 1 . H
H4B 1.0403 .2176 .0532 .068(6) Uiso calc R 1 . H
H5A 1.1266 .0189 .0548 .068(6) Uiso calc R 1 . H
H5B .8967 -.0142 .0408 .068(6) Uiso calc R 1 . H
H6A 1.1580 .0801 .2305 .068(6) Uiso calc R 1 . H
H6B 1.0290 -.0335 .2246 .068(6) Uiso calc R 1 . H
H9A .4690 .2912 .1347 .068(6) Uiso calc R 1 . H
H9B .6012 .3017 .2564 .068(6) Uiso calc R 1 . H
H9C .4564 .1937 .2216 .068(6) Uiso calc R 1 . H
H10 .7740 .1581 .3786 .068(6) Uiso calc R 1 . H
H11A .7207 -.0298 .4419 .068(6) Uiso calc R 1 . H
H11B .7977 -.0854 .3435 .068(6) Uiso calc R 1 . H
H11C .5894 -.0165 .3203 .068(6) Uiso calc R 1 . H
H14 1.3097 -.0184 .5768 .068(6) Uiso calc R 1 . H
H15 1.6391 -.0532 .6921 .068(6) Uiso calc R 1 . H
H17 1.8245 .2725 .6190 .068(6) Uiso calc R 1 . H
H18 1.4951 .3073 .5037 .068(6) Uiso calc R 1 . H
H19A 2.1575 -.0147 .8219 .068(6) Uiso calc R 1 . H
H19B 2.0024 -.0769 .7246 .068(6) Uiso calc R 1 . H
H19C 1.9299 -.0359 .8297 .068(6) Uiso calc R 1 . H

loop_
_atom_type_symbol
_atom_type_description
_atom_type_scat_dispersion_real
_atom_type_scat_dispersion_imag
_atom_type_scat_source
C C .0033 .0016 'International Tables Vol C Tables 4.2.6.8 and 6.1.1.4'
H H .0000 .0000 'International Tables Vol C Tables 4.2.6.8 and 6.1.1.4'
O O .0106 .0060 'International Tables Vol C Tables 4.2.6.8 and 6.1.1.4'
S S .1246 .1234 'International Tables Vol C Tables 4.2.6.8 and 6.1.1.4'

loop_
_geom_angle_atom_site_label_1
_geom_angle_atom_site_label_2
_geom_angle_atom_site_label_3
_geom_angle
_geom_angle_publ_flag
C1 S1 C3 92.3(4) y
C3 O1 C2 111.5(6) y
C12 O2 C10 116.5(6) y
C16 O4 C19 118.2(6) y
C2 C1 S1 105.0(6) y
O1 C2 C1 108.1(7) n
O1 C3 C8 110.8(6) n
O1 C3 C4 111.6(6) n
C8 C3 C4 111.7(6) n
O1 C3 S1 104.6(4) y
C8 C3 S1 109.5(5) y
C4 C3 S1 108.4(5) y
C5 C4 C3 110.7(7) n
C4 C5 C6 111.0(7) n
C5 C6 C7 112.6(6) n
C8 C7 C6 123.8(6) n
C8 C7 C10 121.1(6) n
C6 C7 C10 115.0(6) n
C7 C8 C3 121.9(6) n
C7 C8 C9 124.6(6) n
C3 C8 C9 113.4(6) n
O2 C10 C11 104.4(6) n
O2 C10 C7 110.4(5) n
C11 C10 C7 112.3(6) n
O3 C12 O2 123.2(7) n
O3 C12 C13 124.5(7) n
O2 C12 C13 112.2(7) n
C14 C13 C18 120.0 n
C14 C13 C12 122.1(4) n
C18 C13 C12 117.9(4) n
C15 C14 C13 120.0 n
C14 C15 C16 120.0 n
O4 C16 C17 115.8(4) n
O4 C16 C15 124.2(4) n
C17 C16 C15 120.0 n
C16 C17 C18 120.0 n
C17 C18 C13 120.0 n

loop_
_geom_bond_atom_site_label_1
_geom_bond_atom_site_label_2
_geom_bond_site_symmetry_2
_geom_bond_distance
_geom_bond_publ_flag
S1 C1 . 1.800(9) y
S1 C3 . 1.883(7) y
O1 C3 . 1.413(8) y
O1 C2 . 1.429(9) y
O2 C12 . 1.337(9) y
O2 C10 . 1.477(8) y
O3 C12 . 1.185(10) y
O4 C16 . 1.360(5) y
O4 C19 . 1.416(9) y
C1 C2 . 1.491(12) n
C3 C8 . 1.506(9) n
C3 C4 . 1.544(9) n
C4 C5 . 1.497(12) n
C5 C6 . 1.509(11) n
C6 C7 . 1.520(9) n
C7 C8 . 1.328(9) n
C7 C10 . 1.525(9) n
C8 C9 . 1.511(9) n
C10 C11 . 1.516(11) n
C12 C13 . 1.490(8) n
C13 C14 . 1.39 n
C13 C18 . 1.39 n
C14 C15 . 1.39 n
C15 C16 . 1.39 n
C16 C17 . 1.39 n
C17 C18 . 1.39 n

loop_
_cod_related_entry_id
_cod_related_entry_database
_cod_related_entry_code
1 ChemSpider 21186169
